data_4513642
loop_
_publ_author_name
'Solomos, Marina A.'
'Mohammadi, Cameron'
'Urbelis, Jessica H.'
'Koch, Elizabeth S.'
'Osborne, Rochelle'
'Usala, Claire C.'
'Swift, Jennifer A.'

_publ_section_title
;
 Predicting Cocrystallization Based on Heterodimer Energies: The Case
 ofN,N&#x2032;-Diphenylureas and Triphenylphosphine Oxide
;
_journal_issue 10
_journal_name_full 'Crystal Growth &amp; Design'
_journal_page_first 5068
_journal_paper_doi 10.1021/acs.cgd.5b01039
_journal_volume 15
_journal_year 2015
_chemical_formula_moiety 'C18 H15 O P, C14 H13 N3 O3'
_chemical_formula_sum 'C32 H28 N3 O4 P'
_chemical_formula_weight 549.54
_chemical_name_common 'mNMePu TPPO'
_chemical_name_systematic
; 
 ? 
;
_space_group_IT_number 14
_symmetry_cell_setting monoclinic
_symmetry_space_group_name_Hall '-P 2ybc'
_symmetry_space_group_name_H-M 'P 1 21/c 1'
_atom_sites_solution_hydrogens geom
_atom_sites_solution_primary direct
_atom_sites_solution_secondary difmap
_audit_creation_method SHELXL-97
_cell_angle_alpha 90.00
_cell_angle_beta 111.4760(10)
_cell_angle_gamma 90.00
_cell_formula_units_Z 4
_cell_length_a 11.5017(6)
_cell_length_b 16.7140(9)
_cell_length_c 15.4037(8)
_cell_measurement_reflns_used 50028
_cell_measurement_temperature 100(2)
_cell_measurement_theta_max 66.235
_cell_measurement_theta_min 4.500
_cell_volume 2755.6(3)
_computing_cell_refinement 'SAINT, Bruker-AXS'
_computing_data_collection 'APEX, Bruker-AXS'
_computing_data_reduction 'SAINT, Bruker-AXS'
_computing_molecular_graphics 'X-SEED, L. Barbour (1999);http://x-seed.net/'
_computing_structure_refinement 'SHELXL-97-2, G. Sheldrick (1997)'
_computing_structure_solution 'SHELXS-97, G. Sheldrick (1990)'
_diffrn_ambient_temperature 100(2)
_diffrn_measured_fraction_theta_full 1.000
_diffrn_measured_fraction_theta_max 0.961
_diffrn_measurement_device_type 'Siemens SMART, Bruker APEXII CCD'
_diffrn_measurement_method omega-scans
_diffrn_radiation_monochromator graphite
_diffrn_radiation_source 'fine-focus sealed tube'
_diffrn_radiation_type MoK\a
_diffrn_radiation_wavelength 0.71073
_diffrn_reflns_av_R_equivalents 0.0187
_diffrn_reflns_av_sigmaI/netI 0.0144
_diffrn_reflns_limit_h_max 17
_diffrn_reflns_limit_h_min -17
_diffrn_reflns_limit_k_max 25
_diffrn_reflns_limit_k_min -25
_diffrn_reflns_limit_l_max 23
_diffrn_reflns_limit_l_min -23
_diffrn_reflns_number 48889
_diffrn_reflns_theta_full 25.00
_diffrn_reflns_theta_max 33.26
_diffrn_reflns_theta_min 1.87
_exptl_absorpt_coefficient_mu 0.143
_exptl_absorpt_correction_T_max 0.7465
_exptl_absorpt_correction_T_min 0.6854
_exptl_absorpt_correction_type multi-scan
_exptl_absorpt_process_details 'SADABS, G. Sheldrick (1999)'
_exptl_crystal_colour yellow
_exptl_crystal_density_diffrn 1.325
_exptl_crystal_density_method 'not measured'
_exptl_crystal_description plate
_exptl_crystal_F_000 1152
_exptl_crystal_size_max 0.80
_exptl_crystal_size_mid 0.50
_exptl_crystal_size_min 0.10
_refine_diff_density_max 0.723
_refine_diff_density_min -0.374
_refine_diff_density_rms 0.055
_refine_ls_extinction_method none
_refine_ls_goodness_of_fit_ref 1.038
_refine_ls_hydrogen_treatment mixed
_refine_ls_matrix_type full
_refine_ls_number_parameters 374
_refine_ls_number_reflns 10189
_refine_ls_number_restraints 0
_refine_ls_restrained_S_all 1.038
_refine_ls_R_factor_all 0.0412
_refine_ls_R_factor_gt 0.0360
_refine_ls_shift/su_max 0.002
_refine_ls_shift/su_mean 0.000
_refine_ls_structure_factor_coef Fsqd
_refine_ls_weighting_details 'calc w=1/[\s^2^(Fo^2^)+(0.0458P)^2^+1.2536P] where P=(Fo^2^+2Fc^2^)/3'
_refine_ls_weighting_scheme calc
_refine_ls_wR_factor_gt 0.0951
_refine_ls_wR_factor_ref 0.0994
_reflns_number_gt 9082
_reflns_number_total 10189
_reflns_threshold_expression >2sigma(I)
_cod_data_source_file cg5b01039_si_006.cif
_cod_data_source_block c:\users\elizab~1\desktop\14167\14167k
_cod_depositor_comments 'Adding full bibliography for 4513640--4513644.cif.'
_cod_original_sg_symbol_H-M 'P 21/c'
_cod_database_code 4513642

loop_
_symmetry_equiv_pos_as_xyz
'x, y, z'
'-x, y+1/2, -z+1/2'
'-x, -y, -z'
'x, -y-1/2, z-1/2'

loop_
_atom_site_label
_atom_site_type_symbol
_atom_site_fract_x
_atom_site_fract_y
_atom_site_fract_z
_atom_site_U_iso_or_equiv
_atom_site_adp_type
_atom_site_occupancy
_atom_site_symmetry_multiplicity
_atom_site_calc_flag
_atom_site_refinement_flags
P1 P 0.466445(19) 0.705739(12) 0.268990(14) 0.01143(5) Uani 1 1 d .
O1 O 0.60618(6) 0.69942(4) 0.30732(4) 0.01590(12) Uani 1 1 d .
O2 O 1.00334(7) 0.88044(5) -0.00329(5) 0.02677(16) Uani 1 1 d .
N3 N 0.85675(7) 0.85860(5) -0.15069(5) 0.01631(13) Uani 1 1 d .
N4 N 0.81115(7) 0.82528(5) -0.02433(5) 0.01915(15) Uani 1 1 d .
C5 C 0.41680(7) 0.80871(5) 0.25442(6) 0.01255(13) Uani 1 1 d .
C6 C 0.91095(8) 0.91085(5) -0.36278(6) 0.01542(14) Uani 1 1 d .
N7 N 0.85235(8) 0.89276(5) -0.46263(6) 0.02007(15) Uani 1 1 d .
C8 C 0.39762(8) 0.66081(5) 0.34468(6) 0.01353(13) Uani 1 1 d .
C9 C 0.40247(8) 0.65626(5) 0.15774(6) 0.01287(13) Uani 1 1 d .
C10 C 0.92323(8) 0.82018(6) 0.14616(6) 0.01734(15) Uani 1 1 d .
H10 H 1.0002 0.8180 0.1393 0.021 Uiso 1 1 calc R
C11 C 0.86008(8) 0.87627(5) -0.30299(6) 0.01469(14) Uani 1 1 d .
H11 H 0.7914 0.8424 -0.3260 0.018 Uiso 1 1 calc R
O12 O 0.74574(8) 0.86561(5) -0.49167(5) 0.02815(16) Uani 1 1 d .
C13 C 0.91777(9) 0.81917(6) 0.23541(6) 0.01769(15) Uani 1 1 d .
C14 C 0.50487(8) 0.86593(5) 0.30380(6) 0.01459(14) Uani 1 1 d .
H14 H 0.5856 0.8503 0.3405 0.018 Uiso 1 1 calc R
C15 C 0.29550(8) 0.83234(5) 0.19935(6) 0.01603(14) Uani 1 1 d .
C16 C 0.48098(8) 0.64663(5) 0.10737(6) 0.01546(14) Uani 1 1 d .
H16 H 0.5620 0.6667 0.1310 0.019 Uiso 1 1 calc R
C17 C 0.80241(9) 0.82319(5) 0.24566(6) 0.01825(16) Uani 1 1 d .
H17 H 0.7985 0.8239 0.3049 0.022 Uiso 1 1 calc R
C18 C 0.23692(9) 0.58871(6) 0.03486(6) 0.01998(16) Uani 1 1 d .
H18 H 0.1552 0.5699 0.0101 0.024 Uiso 1 1 calc R
C19 C 0.91361(8) 0.89307(5) -0.20753(6) 0.01391(14) Uani 1 1 d .
C20 C 0.81364(8) 0.82446(5) 0.06750(6) 0.01523(14) Uani 1 1 d .
C21 C 0.69777(8) 0.82613(5) 0.07827(6) 0.01678(15) Uani 1 1 d .
H21 H 0.6242 0.8273 0.0260 0.020 Uiso 1 1 calc R
C22 C 0.90017(8) 0.85712(6) -0.05418(6) 0.01642(15) Uani 1 1 d .
C23 C 0.31617(10) 0.57843(6) -0.01428(6) 0.02015(16) Uani 1 1 d .
H23 H 0.2874 0.5523 -0.0716 0.024 Uiso 1 1 calc R
C24 C 0.43802(9) 0.60701(5) 0.02187(6) 0.01881(16) Uani 1 1 d .
H24 H 0.4908 0.5997 -0.0110 0.023 Uiso 1 1 calc R
C25 C 0.27994(8) 0.62715(5) 0.12116(6) 0.01632(15) Uani 1 1 d .
H25 H 0.2273 0.6334 0.1544 0.020 Uiso 1 1 calc R
O26 O 0.91209(9) 0.90712(6) -0.51263(6) 0.03218(18) Uani 1 1 d .
C27 C 0.34457(9) 0.70712(5) 0.39601(6) 0.01881(16) Uani 1 1 d .
H27 H 0.3357 0.7620 0.3861 0.023 Uiso 1 1 calc R
C28 C 0.35055(9) 0.96978(5) 0.24321(7) 0.01960(16) Uani 1 1 d .
H28 H 0.3286 1.0236 0.2396 0.024 Uiso 1 1 calc R
C29 C 0.69307(9) 0.82607(6) 0.16692(6) 0.01827(16) Uani 1 1 d .
H29 H 0.6161 0.8280 0.1739 0.022 Uiso 1 1 calc R
C30 C 1.01682(8) 0.94462(6) -0.17493(6) 0.01760(15) Uani 1 1 d .
H30 H 1.0528 0.9566 -0.1117 0.021 Uiso 1 1 calc R
C31 C 0.41019(9) 0.57810(5) 0.35982(6) 0.01884(16) Uani 1 1 d .
H31 H 0.4455 0.5469 0.3260 0.023 Uiso 1 1 calc R
C32 C 0.47118(9) 0.94644(5) 0.29772(6) 0.01796(15) Uani 1 1 d .
H32 H 0.5297 0.9847 0.3303 0.022 Uiso 1 1 calc R
C33 C 1.01380(8) 0.96151(6) -0.33246(7) 0.01851(16) Uani 1 1 d .
H33 H 1.0467 0.9835 -0.3739 0.022 Uiso 1 1 calc R
C34 C 1.06535(9) 0.97786(6) -0.23751(7) 0.01983(16) Uani 1 1 d .
H34 H 1.1340 1.0118 -0.2151 0.024 Uiso 1 1 calc R
C35 C 0.26208(9) 0.91291(6) 0.19380(7) 0.01924(16) Uani 1 1 d .
H35 H 0.1813 0.9287 0.1574 0.023 Uiso 1 1 calc R
C36 C 0.30490(11) 0.67127(7) 0.46205(7) 0.02503(19) Uani 1 1 d .
H36 H 0.2698 0.7022 0.4963 0.030 Uiso 1 1 calc R
C37 C 0.31790(10) 0.58929(7) 0.47671(7) 0.02546(19) Uani 1 1 d .
H37 H 0.2918 0.5654 0.5210 0.031 Uiso 1 1 calc R
C38 C 0.36982(10) 0.54271(6) 0.42547(7) 0.02328(18) Uani 1 1 d .
H38 H 0.3776 0.4877 0.4351 0.028 Uiso 1 1 calc R
C39 C 1.03649(10) 0.81263(7) 0.31951(7) 0.0269(2) Uani 1 1 d .
H39A H 1.0196 0.8245 0.3747 0.040 Uiso 1 1 calc R
H39B H 1.0968 0.8499 0.3139 0.040 Uiso 1 1 calc R
H39C H 1.0690 0.7593 0.3237 0.040 Uiso 1 1 calc R
H15 H 0.7847(14) 0.8377(9) -0.1800(11) 0.026(4) Uiso 1 1 d .
H19 H 0.7365(14) 0.8168(9) -0.0674(10) 0.025(3) Uiso 1 1 d .
H1 H 0.2337(13) 0.7923(8) 0.1646(10) 0.022(3) Uiso 1 1 d .

loop_
_atom_site_aniso_label
_atom_site_aniso_U_11
_atom_site_aniso_U_22
_atom_site_aniso_U_33
_atom_site_aniso_U_23
_atom_site_aniso_U_13
_atom_site_aniso_U_12
P1 0.01057(9) 0.01225(9) 0.01126(9) -0.00063(6) 0.00373(7) 0.00094(6)
O1 0.0113(2) 0.0201(3) 0.0152(3) -0.0001(2) 0.0036(2) 0.0023(2)
O2 0.0177(3) 0.0455(5) 0.0147(3) 0.0008(3) 0.0031(2) -0.0137(3)
N3 0.0135(3) 0.0242(4) 0.0116(3) 0.0000(3) 0.0050(2) -0.0059(3)
N4 0.0143(3) 0.0321(4) 0.0112(3) -0.0010(3) 0.0049(3) -0.0075(3)
C5 0.0131(3) 0.0127(3) 0.0124(3) -0.0006(2) 0.0052(3) 0.0004(2)
C6 0.0167(3) 0.0170(3) 0.0140(3) 0.0023(3) 0.0073(3) 0.0014(3)
N7 0.0242(4) 0.0219(4) 0.0154(3) 0.0026(3) 0.0089(3) 0.0005(3)
C8 0.0139(3) 0.0143(3) 0.0121(3) -0.0004(2) 0.0043(3) 0.0001(3)
C9 0.0141(3) 0.0121(3) 0.0125(3) 0.0000(2) 0.0050(3) 0.0011(2)
C10 0.0155(3) 0.0228(4) 0.0140(3) -0.0007(3) 0.0057(3) -0.0035(3)
C11 0.0148(3) 0.0165(3) 0.0135(3) 0.0011(3) 0.0060(3) -0.0011(3)
O12 0.0266(4) 0.0369(4) 0.0184(3) 0.0007(3) 0.0052(3) -0.0055(3)
C13 0.0197(4) 0.0194(4) 0.0135(3) -0.0010(3) 0.0056(3) -0.0041(3)
C14 0.0156(3) 0.0150(3) 0.0131(3) -0.0014(3) 0.0053(3) -0.0015(3)
C15 0.0138(3) 0.0161(3) 0.0172(4) -0.0003(3) 0.0045(3) 0.0014(3)
C16 0.0177(3) 0.0155(3) 0.0148(3) -0.0001(3) 0.0079(3) 0.0005(3)
C17 0.0239(4) 0.0183(4) 0.0153(4) -0.0006(3) 0.0103(3) -0.0024(3)
C18 0.0197(4) 0.0209(4) 0.0164(4) -0.0033(3) 0.0031(3) -0.0028(3)
C19 0.0128(3) 0.0162(3) 0.0137(3) 0.0014(3) 0.0061(3) -0.0006(3)
C20 0.0154(3) 0.0182(4) 0.0132(3) -0.0004(3) 0.0065(3) -0.0031(3)
C21 0.0149(3) 0.0205(4) 0.0159(4) 0.0017(3) 0.0068(3) -0.0004(3)
C22 0.0144(3) 0.0224(4) 0.0130(3) 0.0001(3) 0.0058(3) -0.0035(3)
C23 0.0277(4) 0.0190(4) 0.0122(3) -0.0022(3) 0.0055(3) -0.0001(3)
C24 0.0256(4) 0.0182(4) 0.0152(4) -0.0005(3) 0.0106(3) 0.0012(3)
C25 0.0151(3) 0.0179(4) 0.0154(4) -0.0020(3) 0.0050(3) -0.0012(3)
O26 0.0393(4) 0.0427(5) 0.0216(4) 0.0005(3) 0.0195(3) -0.0049(4)
C27 0.0240(4) 0.0179(4) 0.0178(4) -0.0012(3) 0.0115(3) 0.0013(3)
C28 0.0266(4) 0.0138(3) 0.0206(4) 0.0014(3) 0.0112(3) 0.0032(3)
C29 0.0197(4) 0.0195(4) 0.0192(4) 0.0009(3) 0.0115(3) 0.0001(3)
C30 0.0162(3) 0.0197(4) 0.0169(4) 0.0003(3) 0.0059(3) -0.0039(3)
C31 0.0236(4) 0.0152(3) 0.0183(4) 0.0011(3) 0.0084(3) 0.0017(3)
C32 0.0233(4) 0.0138(3) 0.0184(4) -0.0024(3) 0.0095(3) -0.0030(3)
C33 0.0176(4) 0.0194(4) 0.0210(4) 0.0048(3) 0.0100(3) -0.0007(3)
C34 0.0174(4) 0.0206(4) 0.0223(4) 0.0025(3) 0.0083(3) -0.0046(3)
C35 0.0192(4) 0.0181(4) 0.0203(4) 0.0022(3) 0.0071(3) 0.0052(3)
C36 0.0316(5) 0.0291(5) 0.0204(4) -0.0003(4) 0.0166(4) 0.0009(4)
C37 0.0300(5) 0.0305(5) 0.0178(4) 0.0042(3) 0.0111(4) -0.0044(4)
C38 0.0299(5) 0.0192(4) 0.0198(4) 0.0044(3) 0.0079(4) -0.0021(3)
C39 0.0236(4) 0.0384(6) 0.0152(4) -0.0003(4) 0.0031(3) -0.0064(4)

loop_
_atom_type_symbol
_atom_type_description
_atom_type_scat_dispersion_real
_atom_type_scat_dispersion_imag
_atom_type_scat_source
C C 0.0033 0.0016 'International Tables Vol C Tables 4.2.6.8 and 6.1.1.4'
H H 0.0000 0.0000 'International Tables Vol C Tables 4.2.6.8 and 6.1.1.4'
N N 0.0061 0.0033 'International Tables Vol C Tables 4.2.6.8 and 6.1.1.4'
O O 0.0106 0.0060 'International Tables Vol C Tables 4.2.6.8 and 6.1.1.4'
P P 0.1023 0.0942 'International Tables Vol C Tables 4.2.6.8 and 6.1.1.4'

loop_
_geom_angle_atom_site_label_1
_geom_angle_atom_site_label_2
_geom_angle_atom_site_label_3
_geom_angle
O1 P1 C8 112.24(4)
O1 P1 C9 110.38(4)
C8 P1 C9 107.59(4)
O1 P1 C5 111.20(4)
C8 P1 C5 106.58(4)
C9 P1 C5 108.66(4)
C22 N3 C19 127.86(7)
C22 N3 H15 117.1(10)
C19 N3 H15 115.0(10)
C22 N4 C20 126.72(8)
C22 N4 H19 116.7(10)
C20 N4 H19 114.3(10)
C14 C5 C15 120.00(8)
C14 C5 P1 116.89(6)
C15 C5 P1 123.08(6)
C11 C6 C33 123.07(8)
C11 C6 N7 117.86(8)
C33 C6 N7 119.08(8)
O12 N7 O26 123.82(9)
O12 N7 C6 118.19(8)
O26 N7 C6 117.97(8)
C27 C8 C31 119.53(8)
C27 C8 P1 121.57(7)
C31 C8 P1 118.52(6)
C16 C9 C25 119.74(8)
C16 C9 P1 117.33(6)
C25 C9 P1 122.92(6)
C20 C10 C13 120.19(8)
C20 C10 H10 119.9
C13 C10 H10 119.9
C6 C11 C19 118.99(8)
C6 C11 H11 120.5
C19 C11 H11 120.5
C17 C13 C10 119.85(8)
C17 C13 C39 120.52(8)
C10 C13 C39 119.62(8)
C32 C14 C5 119.70(8)
C32 C14 H14 120.1
C5 C14 H14 120.1
C35 C15 C5 120.09(8)
C35 C15 H1 119.8(8)
C5 C15 H1 120.1(8)
C24 C16 C9 120.11(8)
C24 C16 H16 119.9
C9 C16 H16 119.9
C29 C17 C13 119.77(8)
C29 C17 H17 120.1
C13 C17 H17 120.1
C23 C18 C25 120.06(9)
C23 C18 H18 120.0
C25 C18 H18 120.0
N3 C19 C11 116.73(7)
N3 C19 C30 123.98(8)
C11 C19 C30 119.25(8)
C10 C20 C21 119.63(8)
C10 C20 N4 123.67(8)
C21 C20 N4 116.69(8)
C29 C21 C20 119.87(8)
C29 C21 H21 120.1
C20 C21 H21 120.1
O2 C22 N4 125.20(8)
O2 C22 N3 124.54(8)
N4 C22 N3 110.26(7)
C24 C23 C18 120.32(8)
C24 C23 H23 119.8
C18 C23 H23 119.8
C23 C24 C16 119.92(8)
C23 C24 H24 120.0
C16 C24 H24 120.0
C18 C25 C9 119.85(8)
C18 C25 H25 120.1
C9 C25 H25 120.1
C36 C27 C8 120.18(9)
C36 C27 H27 119.9
C8 C27 H27 119.9
C32 C28 C35 120.37(8)
C32 C28 H28 119.8
C35 C28 H28 119.8
C21 C29 C17 120.65(8)
C21 C29 H29 119.7
C17 C29 H29 119.7
C34 C30 C19 119.87(8)
C34 C30 H30 120.1
C19 C30 H30 120.1
C38 C31 C8 119.96(9)
C38 C31 H31 120.0
C8 C31 H31 120.0
C28 C32 C14 120.22(8)
C28 C32 H32 119.9
C14 C32 H32 119.9
C6 C33 C34 117.17(8)
C6 C33 H33 121.4
C34 C33 H33 121.4
C33 C34 C30 121.66(8)
C33 C34 H34 119.2
C30 C34 H34 119.2
C15 C35 C28 119.62(8)
C15 C35 H35 120.2
C28 C35 H35 120.2
C37 C36 C27 119.91(9)
C37 C36 H36 120.0
C27 C36 H36 120.0
C36 C37 C38 120.26(9)
C36 C37 H37 119.9
C38 C37 H37 119.9
C37 C38 C31 120.15(9)
C37 C38 H38 119.9
C31 C38 H38 119.9
C13 C39 H39A 109.5
C13 C39 H39B 109.5
H39A C39 H39B 109.5
C13 C39 H39C 109.5
H39A C39 H39C 109.5
H39B C39 H39C 109.5

loop_
_geom_bond_atom_site_label_1
_geom_bond_atom_site_label_2
_geom_bond_distance
P1 O1 1.4993(7)
P1 C8 1.7961(8)
P1 C9 1.7996(8)
P1 C5 1.8013(8)
O2 C22 1.2220(11)
N3 C22 1.3844(11)
N3 C19 1.3947(10)
N3 H15 0.860(15)
N4 C22 1.3740(11)
N4 C20 1.4044(11)
N4 H19 0.884(15)
C5 C14 1.3983(11)
C5 C15 1.3984(11)
C6 C11 1.3854(11)
C6 C33 1.3892(12)
C6 N7 1.4670(12)
N7 O12 1.2280(11)
N7 O26 1.2289(11)
C8 C27 1.3963(12)
C8 C31 1.4006(12)
C9 C16 1.3987(11)
C9 C25 1.3997(12)
C10 C20 1.3942(12)
C10 C13 1.3991(12)
C10 H10 0.9300
C11 C19 1.3990(12)
C11 H11 0.9300
C13 C17 1.3940(13)
C13 C39 1.5032(14)
C14 C32 1.3939(12)
C14 H14 0.9300
C15 C35 1.3943(12)
C15 H1 0.980(14)
C16 C24 1.3931(12)
C16 H16 0.9300
C17 C29 1.3922(13)
C17 H17 0.9300
C18 C23 1.3922(14)
C18 C25 1.3941(12)
C18 H18 0.9300
C19 C30 1.4026(12)
C20 C21 1.4022(12)
C21 C29 1.3862(12)
C21 H21 0.9300
C23 C24 1.3897(14)
C23 H23 0.9300
C24 H24 0.9300
C25 H25 0.9300
C27 C36 1.3936(13)
C27 H27 0.9300
C28 C32 1.3889(14)
C28 C35 1.3968(14)
C28 H28 0.9300
C29 H29 0.9300
C30 C34 1.3941(12)
C30 H30 0.9300
C31 C38 1.3901(13)
C31 H31 0.9300
C32 H32 0.9300
C33 C34 1.3894(14)
C33 H33 0.9300
C34 H34 0.9300
C35 H35 0.9300
C36 C37 1.3878(16)
C36 H36 0.9300
C37 C38 1.3895(15)
C37 H37 0.9300
C38 H38 0.9300
C39 H39A 0.9600
C39 H39B 0.9600
C39 H39C 0.9600
